data_7208207
loop_
_publ_author_name
'Lu, Zhengliang'
'Gamez, Patrick'
'Kou, Hui-Zhong'
'Fan, Chunhua'
'Zhang, Haitao'
'Sun, Guoxin'

_publ_section_title
;
 Spin canting and metamagnetism in the two azido-bridged 1D complexes
 [Ni(3,5-dmpy)2(N3)2]n and [Co1.5(3,5-dmpy)3(N3)3]n
;
_journal_issue 15
_journal_name_full CrystEngComm
_journal_page_first 5035
_journal_paper_doi 10.1039/c2ce25174d
_journal_volume 14
_journal_year 2012
_chemical_formula_sum 'C21 H27 Co1.5 N12'
_chemical_formula_weight 535.94
_chemical_name_systematic
;
?
;
_space_group_IT_number 14
_symmetry_cell_setting monoclinic
_symmetry_space_group_name_Hall '-P 2yn'
_symmetry_space_group_name_H-M 'P 1 21/n 1'
_atom_sites_solution_hydrogens geom
_atom_sites_solution_primary direct
_atom_sites_solution_secondary difmap
_audit_creation_method SHELXL-97
_cell_angle_alpha 90.00
_cell_angle_beta 98.08(3)
_cell_angle_gamma 90.00
_cell_formula_units_Z 4
_cell_length_a 11.559(2)
_cell_length_b 14.136(3)
_cell_length_c 16.174(3)
_cell_measurement_reflns_used 2872
_cell_measurement_temperature 293(2)
_cell_measurement_theta_max 33.55
_cell_measurement_theta_min 2.29
_cell_volume 2616.6(9)
_computing_cell_refinement 'Bruker XSCANS'
_computing_data_collection 'SMART APEX CCD'
_computing_data_reduction 'Bruker SHELXTL'
_computing_molecular_graphics 'Bruker SHELXTL'
_computing_publication_material 'Bruker SHELXTL'
_computing_structure_refinement 'SHELXL-97 (Sheldrick, 1997)'
_computing_structure_solution 'SHELXS-97 (Sheldrick, 1990)'
_diffrn_ambient_temperature 293(2)
_diffrn_measured_fraction_theta_full 0.981
_diffrn_measured_fraction_theta_max 0.981
_diffrn_radiation_monochromator graphite
_diffrn_radiation_source 'fine-focus sealed tube'
_diffrn_radiation_type MoK\a
_diffrn_radiation_wavelength 0.71073
_diffrn_reflns_av_R_equivalents 0.0345
_diffrn_reflns_av_sigmaI/netI 0.0421
_diffrn_reflns_limit_h_max 13
_diffrn_reflns_limit_h_min -13
_diffrn_reflns_limit_k_max 11
_diffrn_reflns_limit_k_min -16
_diffrn_reflns_limit_l_max 17
_diffrn_reflns_limit_l_min -19
_diffrn_reflns_number 12549
_diffrn_reflns_theta_full 25.00
_diffrn_reflns_theta_max 25.00
_diffrn_reflns_theta_min 2.29
_exptl_absorpt_coefficient_mu 0.995
_exptl_absorpt_correction_T_max 0.94
_exptl_absorpt_correction_T_min 0.88
_exptl_absorpt_correction_type multi-scan
_exptl_absorpt_process_details SADABS
_exptl_crystal_colour red
_exptl_crystal_density_diffrn 1.361
_exptl_crystal_density_method 'not measured'
_exptl_crystal_description needle
_exptl_crystal_F_000 1110
_exptl_crystal_size_max 0.3
_exptl_crystal_size_mid 0.1
_exptl_crystal_size_min 0.07
_refine_diff_density_max 0.647
_refine_diff_density_min -0.436
_refine_diff_density_rms 0.065
_refine_ls_extinction_method none
_refine_ls_goodness_of_fit_ref 1.064
_refine_ls_hydrogen_treatment constr
_refine_ls_matrix_type full
_refine_ls_number_parameters 327
_refine_ls_number_reflns 4522
_refine_ls_number_restraints 125
_refine_ls_restrained_S_all 1.173
_refine_ls_R_factor_all 0.0610
_refine_ls_R_factor_gt 0.0474
_refine_ls_shift/su_max 0.001
_refine_ls_shift/su_mean 0.000
_refine_ls_structure_factor_coef Fsqd
_refine_ls_weighting_details 'calc w=1/[\s^2^(Fo^2^)+(0.0713P)^2^+0.8348P] where P=(Fo^2^+2Fc^2^)/3'
_refine_ls_weighting_scheme calc
_refine_ls_wR_factor_gt 0.1220
_refine_ls_wR_factor_ref 0.1308
_reflns_number_gt 3624
_reflns_number_total 4522
_reflns_threshold_expression >2sigma(I)
_cod_data_source_file c2ce25174d.txt
_cod_data_source_block q2
_cod_depositor_comments
;
The following automatic conversions were performed:

'_symmetry_cell_setting' value 'Monoclinic' changed to 'monoclinic'
according to /home/saulius/struct/CIF-dictionaries/cif_core.dic
dictionary named 'cif_core.dic' version 2.4.1 from 2010-06-29.

Automatic conversion script
Id: cif_fix_values 1891 2012-01-12 08:04:46Z andrius 
;
_cod_original_cell_volume 2616.5(9)
_cod_original_sg_symbol_H-M P2(1)/n
_cod_original_formula_sum 'C21 H27 Co1.50 N12'
_cod_database_code 7208207

loop_
_symmetry_equiv_pos_as_xyz
'x, y, z'
'-x+1/2, y+1/2, -z+1/2'
'-x, -y, -z'
'x-1/2, -y-1/2, z-1/2'

loop_
_atom_site_label
_atom_site_type_symbol
_atom_site_fract_x
_atom_site_fract_y
_atom_site_fract_z
_atom_site_U_iso_or_equiv
_atom_site_adp_type
_atom_site_occupancy
_atom_site_symmetry_multiplicity
_atom_site_calc_flag
_atom_site_refinement_flags
_atom_site_disorder_assembly
_atom_site_disorder_group
Co1 Co 1.0000 0.5000 0.5000 0.0334(2) Uani 1 2 d S . .
Co2 Co 0.71767(4) 0.52269(3) 0.51043(3) 0.03795(18) Uani 1 1 d . . .
N1 N 0.7422(3) 0.6448(2) 0.5895(2) 0.0505(8) Uani 1 1 d . . .
N2 N 0.6649(3) 0.4062(2) 0.4269(2) 0.0456(8) Uani 1 1 d . . .
N3 N 0.9599(3) 0.3787(2) 0.4212(2) 0.0474(8) Uani 1 1 d . . .
N4 N 0.8708(2) 0.4534(2) 0.5739(2) 0.0413(7) Uani 1 1 d U . .
N5 N 0.8825(3) 0.4296(3) 0.6439(3) 0.0659(11) Uani 1 1 d U . .
N6 N 0.8949(5) 0.4118(4) 0.7148(4) 0.116(2) Uani 1 1 d U . .
N7 N 0.8474(2) 0.5700(2) 0.4375(2) 0.0423(7) Uani 1 1 d . A .
N8 N 0.8334(3) 0.6025(3) 0.3710(3) 0.0871(15) Uani 1 1 d . . .
N9 N 0.8392(18) 0.6897(15) 0.3430(14) 0.116(6) Uani 0.30 1 d PU A 1
N9A N 0.8149(6) 0.6172(7) 0.2964(5) 0.105(3) Uani 0.70 1 d P A 2
N10 N 0.6117(3) 0.4623(2) 0.5973(2) 0.0499(8) Uani 1 1 d U . .
N11 N 0.5182(3) 0.4307(2) 0.57822(19) 0.0417(7) Uani 1 1 d U . .
N12 N 0.4246(3) 0.3982(2) 0.5611(2) 0.0529(8) Uani 1 1 d U . .
C1 C 0.7602(4) 0.6377(3) 0.6714(3) 0.0645(12) Uani 1 1 d . . .
H1A H 0.7572 0.5779 0.6950 0.077 Uiso 1 1 calc R . .
C2 C 0.7836(5) 0.7149(4) 0.7249(3) 0.0818(14) Uani 1 1 d U . .
C3 C 0.7849(5) 0.8032(4) 0.6869(4) 0.0876(15) Uani 1 1 d U . .
H3A H 0.8000 0.8569 0.7198 0.105 Uiso 1 1 calc R . .
C4 C 0.7647(5) 0.8120(4) 0.6030(4) 0.0828(14) Uani 1 1 d U . .
C5 C 0.7443(4) 0.7308(3) 0.5566(3) 0.0678(13) Uani 1 1 d . . .
H5A H 0.7313 0.7364 0.4988 0.081 Uiso 1 1 calc R . .
C6 C 0.8039(7) 0.7004(6) 0.8184(4) 0.134(3) Uani 1 1 d U . .
H6A H 0.8791 0.7251 0.8411 0.202 Uiso 1 1 d R . .
H6B H 0.8008 0.6341 0.8307 0.202 Uiso 1 1 d R . .
H6C H 0.7442 0.7329 0.8430 0.202 Uiso 1 1 d R . .
C7 C 0.7651(8) 0.9079(4) 0.5605(6) 0.139(3) Uani 1 1 d U . .
H7A H 0.7854 0.9001 0.5054 0.208 Uiso 1 1 calc R . .
H7B H 0.8214 0.9483 0.5924 0.208 Uiso 1 1 calc R . .
H7C H 0.6889 0.9359 0.5570 0.208 Uiso 1 1 calc R . .
C8 C 0.6481(4) 0.3196(3) 0.4547(3) 0.0538(10) Uani 1 1 d . . .
H8A H 0.6745 0.3064 0.5105 0.065 Uiso 1 1 calc R . .
C9 C 0.5936(4) 0.2478(3) 0.4058(3) 0.0661(13) Uani 1 1 d . . .
C10 C 0.5560(4) 0.2691(4) 0.3239(3) 0.0756(15) Uani 1 1 d . . .
H10A H 0.5174 0.2231 0.2892 0.091 Uiso 1 1 calc R . .
C11 C 0.5743(4) 0.3568(4) 0.2920(3) 0.0663(12) Uani 1 1 d U . .
C12 C 0.6290(4) 0.4224(3) 0.3465(3) 0.0572(11) Uani 1 1 d . . .
H12A H 0.6417 0.4823 0.3258 0.069 Uiso 1 1 calc R . .
C13 C 0.5725(6) 0.1530(4) 0.4432(4) 0.113(2) Uani 1 1 d U . .
H13A H 0.5455 0.1619 0.4962 0.170 Uiso 1 1 calc R . .
H13B H 0.6440 0.1175 0.4510 0.170 Uiso 1 1 calc R . .
H13C H 0.5145 0.1191 0.4064 0.170 Uiso 1 1 calc R . .
C14 C 0.5335(7) 0.3826(5) 0.2020(4) 0.122(2) Uani 1 1 d U . .
H14A H 0.5632 0.3373 0.1660 0.182 Uiso 1 1 calc R . .
H14B H 0.5617 0.4445 0.1908 0.182 Uiso 1 1 calc R . .
H14C H 0.4496 0.3823 0.1919 0.182 Uiso 1 1 calc R . .
C15 C 0.9514(4) 0.2931(3) 0.4544(3) 0.0633(12) Uani 1 1 d U . .
H15A H 0.9691 0.2873 0.5121 0.076 Uiso 1 1 calc R . .
C16 C 0.9186(5) 0.2133(3) 0.4095(4) 0.0824(14) Uani 1 1 d U . .
C17 C 0.8954(5) 0.2231(4) 0.3258(4) 0.0908(16) Uani 1 1 d U . .
H17A H 0.8745 0.1700 0.2931 0.109 Uiso 1 1 calc R . .
C18 C 0.9017(5) 0.3096(5) 0.2873(3) 0.0850(15) Uani 1 1 d U . .
C19 C 0.9361(4) 0.3858(3) 0.3393(3) 0.0632(12) Uani 1 1 d . . .
H19A H 0.9427 0.4449 0.3151 0.076 Uiso 1 1 calc R . .
C20 C 0.9061(8) 0.1191(4) 0.4511(6) 0.143(3) Uani 1 1 d U . .
H20A H 0.8499 0.0812 0.4166 0.214 Uiso 1 1 calc R . .
H20B H 0.8804 0.1290 0.5044 0.214 Uiso 1 1 calc R . .
H20C H 0.9802 0.0873 0.4590 0.214 Uiso 1 1 calc R . .
C21 C 0.8752(6) 0.3278(5) 0.1942(4) 0.119(2) Uani 1 1 d U . .
H21A H 0.9286 0.2923 0.1658 0.178 Uiso 1 1 calc R . .
H21B H 0.8838 0.3940 0.1834 0.178 Uiso 1 1 calc R . .
H21C H 0.7966 0.3085 0.1743 0.178 Uiso 1 1 calc R . .

loop_
_atom_site_aniso_label
_atom_site_aniso_U_11
_atom_site_aniso_U_22
_atom_site_aniso_U_33
_atom_site_aniso_U_23
_atom_site_aniso_U_13
_atom_site_aniso_U_12
Co1 0.0268(3) 0.0360(4) 0.0370(4) -0.0017(3) 0.0024(3) -0.0008(2)
Co2 0.0271(3) 0.0429(3) 0.0434(3) -0.0028(2) 0.0033(2) -0.00123(18)
N1 0.0428(18) 0.0495(19) 0.059(2) -0.0115(16) 0.0050(16) 0.0030(14)
N2 0.0366(17) 0.0543(19) 0.0450(19) -0.0076(15) 0.0025(14) -0.0035(14)
N3 0.0351(17) 0.0505(19) 0.056(2) -0.0139(15) 0.0050(15) -0.0040(14)
N4 0.0322(15) 0.0505(17) 0.0412(18) 0.0016(14) 0.0055(13) 0.0003(13)
N5 0.042(2) 0.083(3) 0.074(3) 0.037(2) 0.0124(19) 0.0062(17)
N6 0.091(3) 0.163(5) 0.097(4) 0.066(4) 0.022(3) 0.020(3)
N7 0.0324(16) 0.0461(17) 0.0475(19) 0.0046(14) 0.0024(14) 0.0020(13)
N8 0.041(2) 0.118(4) 0.105(4) 0.066(3) 0.020(2) 0.021(2)
N9 0.112(10) 0.128(10) 0.115(10) 0.044(9) 0.036(8) 0.020(8)
N9A 0.079(5) 0.163(8) 0.073(5) 0.067(5) 0.010(4) 0.022(5)
N10 0.0339(16) 0.065(2) 0.0506(19) -0.0029(15) 0.0046(14) -0.0053(15)
N11 0.0333(16) 0.0473(16) 0.0449(17) 0.0061(13) 0.0068(13) 0.0064(13)
N12 0.0349(17) 0.0528(18) 0.069(2) 0.0071(16) 0.0014(16) -0.0022(14)
C1 0.056(3) 0.069(3) 0.068(3) -0.017(2) 0.009(2) 0.006(2)
C2 0.066(3) 0.107(4) 0.073(3) -0.038(3) 0.012(3) 0.004(3)
C3 0.069(3) 0.076(3) 0.121(4) -0.049(3) 0.025(3) -0.011(3)
C4 0.076(3) 0.063(3) 0.112(3) -0.022(2) 0.027(3) -0.007(2)
C5 0.061(3) 0.056(3) 0.088(4) -0.011(2) 0.016(3) -0.004(2)
C6 0.157(6) 0.153(6) 0.090(4) -0.052(4) 0.008(4) -0.013(5)
C7 0.169(6) 0.067(3) 0.188(6) -0.007(4) 0.051(5) -0.023(4)
C8 0.050(2) 0.051(2) 0.059(3) -0.0031(19) 0.003(2) 0.0021(19)
C9 0.062(3) 0.056(3) 0.081(4) -0.017(2) 0.011(3) -0.005(2)
C10 0.058(3) 0.083(4) 0.082(4) -0.039(3) 0.000(3) -0.011(2)
C11 0.059(2) 0.081(3) 0.056(3) -0.014(2) -0.002(2) -0.003(2)
C12 0.050(2) 0.069(3) 0.052(3) -0.001(2) 0.005(2) -0.005(2)
C13 0.139(5) 0.060(3) 0.137(5) -0.005(3) 0.009(4) -0.021(3)
C14 0.143(5) 0.151(6) 0.062(4) -0.012(4) -0.017(4) -0.018(4)
C15 0.052(2) 0.047(2) 0.088(3) -0.011(2) 0.001(2) -0.0009(19)
C16 0.071(3) 0.062(2) 0.112(3) -0.023(2) 0.004(3) -0.004(2)
C17 0.064(3) 0.085(4) 0.120(4) -0.051(3) 0.003(3) -0.007(3)
C18 0.072(3) 0.113(3) 0.067(3) -0.031(3) 0.002(2) -0.005(3)
C19 0.052(3) 0.078(3) 0.060(3) -0.020(2) 0.007(2) -0.009(2)
C20 0.172(6) 0.056(3) 0.194(6) -0.010(3) 0.007(6) -0.021(4)
C21 0.115(4) 0.152(4) 0.087(3) -0.040(3) 0.006(3) -0.011(4)

loop_
_atom_type_symbol
_atom_type_description
_atom_type_scat_dispersion_real
_atom_type_scat_dispersion_imag
_atom_type_scat_source
C C 0.0033 0.0016 'International Tables Vol C Tables 4.2.6.8 and 6.1.1.4'
H H 0.0000 0.0000 'International Tables Vol C Tables 4.2.6.8 and 6.1.1.4'
N N 0.0061 0.0033 'International Tables Vol C Tables 4.2.6.8 and 6.1.1.4'
Co Co 0.3494 0.9721 'International Tables Vol C Tables 4.2.6.8 and 6.1.1.4'

loop_
_geom_angle_atom_site_label_1
_geom_angle_atom_site_label_2
_geom_angle_atom_site_label_3
_geom_angle
_geom_angle_site_symmetry_1
_geom_angle_site_symmetry_3
N4 Co1 N4 180.00(16) 3_766 .
N4 Co1 N7 100.77(12) 3_766 .
N4 Co1 N7 79.23(12) . .
N4 Co1 N7 79.23(12) 3_766 3_766
N4 Co1 N7 100.77(12) . 3_766
N7 Co1 N7 180.000(1) . 3_766
N4 Co1 N3 88.65(12) 3_766 3_766
N4 Co1 N3 91.35(12) . 3_766
N7 Co1 N3 90.35(11) . 3_766
N7 Co1 N3 89.65(12) 3_766 3_766
N4 Co1 N3 91.35(12) 3_766 .
N4 Co1 N3 88.65(12) . .
N7 Co1 N3 89.65(12) . .
N7 Co1 N3 90.35(11) 3_766 .
N3 Co1 N3 180.00(10) 3_766 .
N7 Co2 N1 91.89(13) . .
N7 Co2 N4 79.17(12) . .
N1 Co2 N4 92.94(12) . .
N7 Co2 N2 92.94(12) . .
N1 Co2 N2 171.13(12) . .
N4 Co2 N2 95.28(12) . .
N7 Co2 N10 169.93(11) . .
N1 Co2 N10 88.29(14) . .
N4 Co2 N10 90.76(12) . .
N2 Co2 N10 88.25(12) . .
N7 Co2 N12 94.71(12) . 3_666
N1 Co2 N12 85.98(13) . 3_666
N4 Co2 N12 173.76(13) . 3_666
N2 Co2 N12 86.21(13) . 3_666
N10 Co2 N12 95.35(13) . 3_666
C1 N1 C5 117.5(4) . .
C1 N1 Co2 121.9(3) . .
C5 N1 Co2 120.5(3) . .
C8 N2 C12 116.8(3) . .
C8 N2 Co2 122.1(3) . .
C12 N2 Co2 120.1(3) . .
C19 N3 C15 117.2(4) . .
C19 N3 Co1 122.2(3) . .
C15 N3 Co1 120.5(3) . .
N5 N4 Co1 129.2(3) . .
N5 N4 Co2 124.6(3) . .
Co1 N4 Co2 100.66(13) . .
N6 N5 N4 175.8(6) . .
N8 N7 Co2 128.1(3) . .
N8 N7 Co1 128.1(3) . .
Co2 N7 Co1 100.93(13) . .
N7 N8 N9A 166.5(8) . .
N7 N8 N9 133.0(13) . .
N9A N8 N9 60.5(10) . .
N11 N10 Co2 124.4(3) . .
N10 N11 N12 178.3(4) . .
N11 N12 Co2 121.7(3) . 3_666
N1 C1 C2 123.7(5) . .
C3 C2 C1 116.1(5) . .
C3 C2 C6 123.6(5) . .
C1 C2 C6 120.3(6) . .
C4 C3 C2 121.0(5) . .
C3 C4 C5 117.7(5) . .
C3 C4 C7 121.6(5) . .
C5 C4 C7 120.7(6) . .
N1 C5 C4 124.0(5) . .
N2 C8 C9 124.0(4) . .
C10 C9 C8 116.8(4) . .
C10 C9 C13 122.5(5) . .
C8 C9 C13 120.7(5) . .
C11 C10 C9 121.2(4) . .
C10 C11 C12 116.8(4) . .
C10 C11 C14 122.5(5) . .
C12 C11 C14 120.7(5) . .
N2 C12 C11 124.4(4) . .
N3 C15 C16 124.4(5) . .
C17 C16 C15 116.7(5) . .
C17 C16 C20 121.4(5) . .
C15 C16 C20 121.9(6) . .
C16 C17 C18 121.9(5) . .
C17 C18 C19 116.3(5) . .
C17 C18 C21 125.7(6) . .
C19 C18 C21 118.1(6) . .
N3 C19 C18 123.4(5) . .

loop_
_geom_bond_atom_site_label_1
_geom_bond_atom_site_label_2
_geom_bond_distance
_geom_bond_site_symmetry_2
Co1 N4 2.144(3) 3_766
Co1 N4 2.144(3) .
Co1 N7 2.147(3) .
Co1 N7 2.147(3) 3_766
Co1 N3 2.148(3) 3_766
Co1 N3 2.148(3) .
Co2 N7 2.141(3) .
Co2 N1 2.142(3) .
Co2 N4 2.153(3) .
Co2 N2 2.163(3) .
Co2 N10 2.165(3) .
Co2 N12 2.181(3) 3_666
N1 C1 1.317(6) .
N1 C5 1.329(6) .
N2 C8 1.328(5) .
N2 C12 1.328(5) .
N3 C19 1.317(5) .
N3 C15 1.334(5) .
N4 N5 1.170(5) .
N5 N6 1.164(6) .
N7 N8 1.159(5) .
N8 N9A 1.213(8) .
N8 N9 1.32(2) .
N10 N11 1.170(4) .
N11 N12 1.172(4) .
N12 Co2 2.181(3) 3_666
C1 C2 1.394(6) .
C2 C3 1.393(8) .
C2 C6 1.512(9) .
C3 C4 1.350(8) .
C4 C5 1.372(7) .
C4 C7 1.521(8) .
C8 C9 1.382(6) .
C9 C10 1.369(7) .
C9 C13 1.505(7) .
C10 C11 1.371(7) .
C11 C12 1.371(6) .
C11 C14 1.511(7) .
C15 C16 1.366(6) .
C16 C17 1.350(8) .
C16 C20 1.507(8) .
C17 C18 1.378(8) .
C18 C19 1.390(7) .
C18 C21 1.516(8) .
